data_4032760
loop_
_publ_author_name
'Gampe, Dominique Mario'
'Schramm, Stefan'
'Ziemann, Steffen'
'Westerhausen, Matthias'
'G\"orls, Helmar'
'Naumov, Pan\<ce'
'Beckert, Rainer'

_publ_section_title
;
 From Highly Fluorescent Donors to Strongly Absorbing Acceptors: The
 Tunable Properties of Fluorubines.
;
_journal_issue 12
_journal_name_full 'The Journal of organic chemistry'
_journal_page_first 6153
_journal_page_last 6162
_journal_paper_doi 10.1021/acs.joc.7b00676
_journal_volume 82
_journal_year 2017
_chemical_absolute_configuration unk
_chemical_formula_moiety 'C26 H30 N6'
_chemical_formula_sum 'C26 H30 N6'
_chemical_formula_weight 426.56
_chemical_name_systematic
; 
 ? 
;
_space_group_IT_number 19
_symmetry_cell_setting orthorhombic
_symmetry_space_group_name_Hall 'P 2ac 2ab'
_symmetry_space_group_name_H-M 'P 21 21 21'
_atom_sites_solution_hydrogens geom
_atom_sites_solution_primary direct
_atom_sites_solution_secondary difmap
_audit_creation_method SHELXL-97
_cell_angle_alpha 90
_cell_angle_beta 90
_cell_angle_gamma 90
_cell_formula_units_Z 4
_cell_length_a 5.9430(2)
_cell_length_b 14.5054(6)
_cell_length_c 25.4785(11)
_cell_measurement_reflns_used 14067
_cell_measurement_temperature 133(2)
_cell_measurement_theta_max 27.09
_cell_measurement_theta_min 2.13
_cell_volume 2196.39(15)
_computing_cell_refinement DENZO
_computing_data_collection COLLECT
_computing_data_reduction DENZO
_computing_molecular_graphics SHELXTL/PC
_computing_publication_material SHELXL-97
_computing_structure_refinement 'SHELXL-97 (Sheldrick, 2008)'
_computing_structure_solution 'SHELXS-97 (Sheldrick, 2008)'
_diffrn_ambient_temperature 133(2)
_diffrn_measured_fraction_theta_full 0.996
_diffrn_measured_fraction_theta_max 0.996
_diffrn_measurement_device_type KappaCCD
_diffrn_measurement_method 'phi- + omega-scan'
_diffrn_radiation_monochromator graphite
_diffrn_radiation_source 'fine-focus sealed tube'
_diffrn_radiation_type MoK\a
_diffrn_radiation_wavelength 0.71073
_diffrn_reflns_av_R_equivalents 0.1229
_diffrn_reflns_av_sigmaI/netI 0.1072
_diffrn_reflns_limit_h_max 7
_diffrn_reflns_limit_h_min -7
_diffrn_reflns_limit_k_max 18
_diffrn_reflns_limit_k_min -18
_diffrn_reflns_limit_l_max 32
_diffrn_reflns_limit_l_min -32
_diffrn_reflns_number 14067
_diffrn_reflns_theta_full 27.09
_diffrn_reflns_theta_max 27.09
_diffrn_reflns_theta_min 2.13
_exptl_absorpt_coefficient_mu 0.079
_exptl_absorpt_correction_T_max 0.7456
_exptl_absorpt_correction_T_min 0.6460
_exptl_absorpt_correction_type multi-scan
_exptl_absorpt_process_details 'SADABS, Bruker-AXS, 2002'
_exptl_crystal_colour yellow_orange
_exptl_crystal_density_diffrn 1.290
_exptl_crystal_density_method 'not measured'
_exptl_crystal_description prism
_exptl_crystal_F_000 912
_exptl_crystal_size_max 0.114
_exptl_crystal_size_mid 0.110
_exptl_crystal_size_min 0.080
_refine_diff_density_max 0.259
_refine_diff_density_min -0.274
_refine_diff_density_rms 0.063
_refine_ls_abs_structure_details 'Flack H D (1983), Acta Cryst. A39, 876-881'
_refine_ls_abs_structure_Flack -1(5)
_refine_ls_extinction_method none
_refine_ls_goodness_of_fit_ref 1.130
_refine_ls_hydrogen_treatment constr
_refine_ls_matrix_type full
_refine_ls_number_parameters 295
_refine_ls_number_reflns 4788
_refine_ls_number_restraints 0
_refine_ls_restrained_S_all 1.130
_refine_ls_R_factor_all 0.1382
_refine_ls_R_factor_gt 0.0836
_refine_ls_shift/su_max 0.000
_refine_ls_shift/su_mean 0.000
_refine_ls_structure_factor_coef Fsqd
_refine_ls_weighting_details 'calc w=1/[\s^2^(Fo^2^)+(0.0000P)^2^+3.2364P] where P=(Fo^2^+2Fc^2^)/3'
_refine_ls_weighting_scheme calc
_refine_ls_wR_factor_gt 0.1263
_refine_ls_wR_factor_ref 0.1445
_reflns_number_gt 3153
_reflns_number_total 4788
_reflns_threshold_expression >2sigma(I)
_cod_data_source_file jo7b00676_si_001.cif
_cod_data_source_block FO5882_cmpd4
_cod_original_sg_symbol_Hall '-P 2ac 2ab'
_cod_database_code 4032760

loop_
_symmetry_equiv_pos_as_xyz
'x, y, z'
'-x+1/2, -y, z+1/2'
'-x, y+1/2, -z+1/2'
'x+1/2, -y+1/2, -z'

loop_
_atom_site_label
_atom_site_type_symbol
_atom_site_fract_x
_atom_site_fract_y
_atom_site_fract_z
_atom_site_U_iso_or_equiv
_atom_site_adp_type
_atom_site_occupancy
_atom_site_symmetry_multiplicity
_atom_site_calc_flag
_atom_site_refinement_flags
N1 N 0.6520(6) 0.7044(2) 0.67972(13) 0.0196(8) Uani 1 1 d .
N2 N 0.3441(6) 0.6165(2) 0.70263(12) 0.0191(8) Uani 1 1 d .
N3 N 0.0322(6) 0.5293(2) 0.72522(13) 0.0202(8) Uani 1 1 d .
N4 N -0.0769(6) 0.5095(2) 0.61798(13) 0.0191(8) Uani 1 1 d .
N5 N 0.2221(6) 0.6018(2) 0.59551(13) 0.0211(8) Uani 1 1 d .
N6 N 0.5173(6) 0.6940(2) 0.57265(13) 0.0224(8) Uani 1 1 d .
C1 C 1.0933(7) 0.8382(3) 0.61522(17) 0.0251(10) Uani 1 1 d .
H1A H 1.2276 0.8701 0.6241 0.030 Uiso 1 1 calc R
C2 C 0.9703(7) 0.7957(3) 0.65385(16) 0.0229(9) Uani 1 1 d .
H2A H 1.0192 0.7986 0.6893 0.027 Uiso 1 1 calc R
C3 C 0.7716(7) 0.7477(3) 0.64104(16) 0.0209(10) Uani 1 1 d .
C4 C 0.4712(7) 0.6590(3) 0.66473(16) 0.0186(9) Uani 1 1 d .
C5 C 0.1657(7) 0.5712(3) 0.68805(16) 0.0189(9) Uani 1 1 d .
C6 C -0.1554(7) 0.4758(3) 0.70989(16) 0.0191(9) Uani 1 1 d .
C7 C -0.2861(7) 0.4301(3) 0.74710(17) 0.0219(9) Uani 1 1 d .
H7A H -0.2451 0.4336 0.7831 0.026 Uiso 1 1 calc R
C8 C -0.4741(7) 0.3797(3) 0.73284(17) 0.0243(10) Uani 1 1 d .
H8A H -0.5602 0.3486 0.7588 0.029 Uiso 1 1 calc R
C9 C -0.5354(7) 0.3751(3) 0.68090(17) 0.0246(10) Uani 1 1 d .
H9A H -0.6672 0.3425 0.6709 0.030 Uiso 1 1 calc R
C10 C -0.4049(7) 0.4180(3) 0.64346(17) 0.0234(10) Uani 1 1 d .
H10A H -0.4473 0.4136 0.6076 0.028 Uiso 1 1 calc R
C11 C -0.2122(7) 0.4677(3) 0.65677(16) 0.0190(9) Uani 1 1 d .
C12 C 0.1061(6) 0.5623(3) 0.63222(16) 0.0185(9) Uani 1 1 d .
C13 C 0.4059(7) 0.6528(3) 0.61051(16) 0.0204(9) Uani 1 1 d .
C14 C 0.7044(7) 0.7432(3) 0.58734(16) 0.0204(9) Uani 1 1 d .
C15 C 0.8323(7) 0.7893(3) 0.54905(16) 0.0253(10) Uani 1 1 d .
H15A H 0.7848 0.7885 0.5135 0.030 Uiso 1 1 calc R
C16 C 1.0225(7) 0.8349(3) 0.56251(17) 0.0246(10) Uani 1 1 d .
H16A H 1.1088 0.8650 0.5362 0.029 Uiso 1 1 calc R
C17 C 0.1086(7) 0.5322(3) 0.78056(15) 0.0173(9) Uani 1 1 d .
H17A H 0.2748 0.5369 0.7804 0.021 Uiso 1 1 calc R
H17B H 0.0700 0.4723 0.7969 0.021 Uiso 1 1 calc R
C18 C 0.0181(7) 0.6087(3) 0.81642(16) 0.0205(9) Uani 1 1 d .
C19 C 0.0788(8) 0.7037(3) 0.79552(16) 0.0290(11) Uani 1 1 d .
H19A H 0.0399 0.7505 0.8217 0.043 Uiso 1 1 calc R
H19B H -0.0050 0.7155 0.7631 0.043 Uiso 1 1 calc R
H19C H 0.2406 0.7063 0.7883 0.043 Uiso 1 1 calc R
C20 C 0.1316(8) 0.5934(3) 0.86980(17) 0.0323(12) Uani 1 1 d .
H20A H 0.0981 0.5310 0.8824 0.049 Uiso 1 1 calc R
H20B H 0.0745 0.6386 0.8951 0.049 Uiso 1 1 calc R
H20C H 0.2947 0.6008 0.8661 0.049 Uiso 1 1 calc R
C21 C -0.2374(7) 0.6054(3) 0.82399(17) 0.0273(11) Uani 1 1 d .
H21A H -0.2794 0.5467 0.8403 0.041 Uiso 1 1 calc R
H21B H -0.3119 0.6109 0.7898 0.041 Uiso 1 1 calc R
H21C H -0.2844 0.6564 0.8467 0.041 Uiso 1 1 calc R
C22 C -0.1423(7) 0.5078(3) 0.56161(15) 0.0197(9) Uani 1 1 d .
H22A H -0.0933 0.5666 0.5456 0.024 Uiso 1 1 calc R
H22B H -0.3087 0.5061 0.5598 0.024 Uiso 1 1 calc R
C23 C -0.0503(7) 0.4279(3) 0.52733(16) 0.0243(10) Uani 1 1 d .
C24 C -0.1212(13) 0.3339(3) 0.5464(2) 0.069(2) Uani 1 1 d .
H24A H -0.0554 0.3224 0.5810 0.103 Uiso 1 1 calc R
H24B H -0.0688 0.2869 0.5216 0.103 Uiso 1 1 calc R
H24C H -0.2857 0.3314 0.5489 0.103 Uiso 1 1 calc R
C25 C -0.1445(9) 0.4442(4) 0.47295(19) 0.0553(17) Uani 1 1 d .
H25A H -0.3092 0.4420 0.4743 0.083 Uiso 1 1 calc R
H25B H -0.0892 0.3962 0.4491 0.083 Uiso 1 1 calc R
H25C H -0.0961 0.5048 0.4603 0.083 Uiso 1 1 calc R
C26 C 0.2031(8) 0.4318(4) 0.5232(2) 0.0542(17) Uani 1 1 d .
H26A H 0.2696 0.4222 0.5580 0.081 Uiso 1 1 calc R
H26B H 0.2487 0.4923 0.5097 0.081 Uiso 1 1 calc R
H26C H 0.2555 0.3835 0.4993 0.081 Uiso 1 1 calc R

loop_
_atom_site_aniso_label
_atom_site_aniso_U_11
_atom_site_aniso_U_22
_atom_site_aniso_U_33
_atom_site_aniso_U_23
_atom_site_aniso_U_13
_atom_site_aniso_U_12
N1 0.0230(19) 0.0204(19) 0.0154(17) -0.0005(16) 0.0025(15) -0.0002(16)
N2 0.0190(18) 0.024(2) 0.0142(17) -0.0003(15) 0.0016(14) -0.0029(15)
N3 0.0198(18) 0.0238(19) 0.0171(17) -0.0014(16) 0.0013(15) -0.0016(15)
N4 0.0205(18) 0.0202(19) 0.0166(17) -0.0023(15) -0.0019(15) 0.0005(15)
N5 0.0189(18) 0.026(2) 0.0179(18) -0.0015(16) -0.0022(15) -0.0016(16)
N6 0.023(2) 0.027(2) 0.0179(18) 0.0003(16) 0.0007(15) -0.0023(16)
C1 0.021(2) 0.025(2) 0.028(2) -0.005(2) 0.0041(19) -0.0015(19)
C2 0.025(2) 0.025(2) 0.018(2) -0.0035(19) 0.0041(18) -0.0013(19)
C3 0.026(2) 0.017(2) 0.020(2) 0.0058(19) 0.0063(18) 0.0011(19)
C4 0.021(2) 0.019(2) 0.016(2) 0.0022(17) 0.0005(17) 0.0020(18)
C5 0.019(2) 0.019(2) 0.018(2) -0.0003(18) 0.0004(17) 0.0061(18)
C6 0.017(2) 0.016(2) 0.024(2) -0.0047(18) 0.0006(17) -0.0021(17)
C7 0.022(2) 0.027(2) 0.017(2) -0.0002(19) 0.0022(18) 0.0022(19)
C8 0.022(2) 0.022(2) 0.029(2) 0.0043(19) 0.0076(19) -0.0011(19)
C9 0.019(2) 0.021(2) 0.034(3) -0.001(2) 0.0013(19) -0.0009(18)
C10 0.020(2) 0.022(2) 0.028(2) -0.002(2) -0.0033(19) 0.0012(19)
C11 0.018(2) 0.019(2) 0.020(2) -0.0026(19) 0.0026(17) 0.0023(17)
C12 0.018(2) 0.018(2) 0.019(2) 0.0063(18) -0.0019(18) 0.0021(18)
C13 0.022(2) 0.022(2) 0.017(2) -0.0018(19) 0.0037(17) 0.0023(18)
C14 0.018(2) 0.024(2) 0.019(2) -0.0005(19) 0.0020(17) 0.0061(18)
C15 0.027(2) 0.029(3) 0.020(2) 0.002(2) -0.0026(19) 0.001(2)
C16 0.030(2) 0.024(2) 0.019(2) 0.0027(19) 0.0081(19) -0.003(2)
C17 0.020(2) 0.019(2) 0.0121(18) 0.0049(17) -0.0033(17) -0.0041(17)
C18 0.021(2) 0.024(2) 0.017(2) 0.0020(18) 0.0024(17) -0.0031(18)
C19 0.042(3) 0.024(2) 0.021(2) -0.003(2) 0.002(2) -0.007(2)
C20 0.031(3) 0.044(3) 0.022(2) 0.001(2) 0.001(2) -0.001(2)
C21 0.023(2) 0.032(3) 0.027(2) -0.004(2) 0.0031(19) 0.002(2)
C22 0.017(2) 0.027(2) 0.015(2) -0.0007(18) 0.0015(17) -0.0032(18)
C23 0.028(2) 0.031(3) 0.014(2) -0.0026(19) -0.0026(18) 0.004(2)
C24 0.118(6) 0.024(3) 0.064(4) -0.011(3) 0.044(4) 0.000(3)
C25 0.049(3) 0.085(5) 0.031(3) -0.026(3) -0.013(3) 0.032(3)
C26 0.027(3) 0.071(4) 0.065(4) -0.041(3) -0.007(3) 0.014(3)

loop_
_atom_type_symbol
_atom_type_description
_atom_type_scat_dispersion_real
_atom_type_scat_dispersion_imag
_atom_type_scat_source
C C 0.0033 0.0016 'International Tables Vol C Tables 4.2.6.8 and 6.1.1.4'
H H 0.0000 0.0000 'International Tables Vol C Tables 4.2.6.8 and 6.1.1.4'
N N 0.0061 0.0033 'International Tables Vol C Tables 4.2.6.8 and 6.1.1.4'

loop_
_geom_angle_atom_site_label_1
_geom_angle_atom_site_label_2
_geom_angle_atom_site_label_3
_geom_angle
C4 N1 C3 116.4(3)
C5 N2 C4 118.3(3)
C5 N3 C6 120.5(3)
C5 N3 C17 117.7(3)
C6 N3 C17 121.4(3)
C12 N4 C11 120.2(3)
C12 N4 C22 118.0(3)
C11 N4 C22 121.3(3)
C12 N5 C13 117.4(3)
C13 N6 C14 116.4(4)
C2 C1 C16 120.7(4)
C2 C1 H1A 119.7
C16 C1 H1A 119.7
C1 C2 C3 120.1(4)
C1 C2 H2A 119.9
C3 C2 H2A 119.9
N1 C3 C2 119.7(4)
N1 C3 C14 121.6(4)
C2 C3 C14 118.7(4)
N1 C4 N2 118.0(3)
N1 C4 C13 122.0(4)
N2 C4 C13 120.0(4)
N2 C5 N3 119.7(4)
N2 C5 C12 121.1(4)
N3 C5 C12 119.2(4)
C7 C6 C11 118.9(4)
C7 C6 N3 120.9(4)
C11 C6 N3 120.2(4)
C8 C7 C6 121.5(4)
C8 C7 H7A 119.2
C6 C7 H7A 119.2
C9 C8 C7 119.5(4)
C9 C8 H8A 120.2
C7 C8 H8A 120.2
C8 C9 C10 119.7(4)
C8 C9 H9A 120.2
C10 C9 H9A 120.2
C9 C10 C11 121.8(4)
C9 C10 H10A 119.1
C11 C10 H10A 119.1
C10 C11 C6 118.4(4)
C10 C11 N4 121.3(4)
C6 C11 N4 120.3(4)
N5 C12 N4 118.4(4)
N5 C12 C5 122.0(4)
N4 C12 C5 119.6(3)
N6 C13 N5 116.2(4)
N6 C13 C4 122.7(4)
N5 C13 C4 121.1(4)
N6 C14 C15 119.7(4)
N6 C14 C3 120.8(4)
C15 C14 C3 119.5(4)
C16 C15 C14 120.5(4)
C16 C15 H15A 119.7
C14 C15 H15A 119.7
C15 C16 C1 120.5(4)
C15 C16 H16A 119.8
C1 C16 H16A 119.8
N3 C17 C18 118.7(3)
N3 C17 H17A 107.6
C18 C17 H17A 107.6
N3 C17 H17B 107.6
C18 C17 H17B 107.6
H17A C17 H17B 107.1
C19 C18 C21 107.9(4)
C19 C18 C20 109.7(4)
C21 C18 C20 108.7(4)
C19 C18 C17 111.3(3)
C21 C18 C17 113.6(4)
C20 C18 C17 105.6(3)
C18 C19 H19A 109.5
C18 C19 H19B 109.5
H19A C19 H19B 109.5
C18 C19 H19C 109.5
H19A C19 H19C 109.5
H19B C19 H19C 109.5
C18 C20 H20A 109.5
C18 C20 H20B 109.5
H20A C20 H20B 109.5
C18 C20 H20C 109.5
H20A C20 H20C 109.5
H20B C20 H20C 109.5
C18 C21 H21A 109.5
C18 C21 H21B 109.5
H21A C21 H21B 109.5
C18 C21 H21C 109.5
H21A C21 H21C 109.5
H21B C21 H21C 109.5
N4 C22 C23 117.6(3)
N4 C22 H22A 107.9
C23 C22 H22A 107.9
N4 C22 H22B 107.9
C23 C22 H22B 107.9
H22A C22 H22B 107.2
C24 C23 C26 109.6(5)
C24 C23 C25 109.4(5)
C26 C23 C25 107.4(4)
C24 C23 C22 113.3(4)
C26 C23 C22 111.3(4)
C25 C23 C22 105.6(4)
C23 C24 H24A 109.5
C23 C24 H24B 109.5
H24A C24 H24B 109.5
C23 C24 H24C 109.5
H24A C24 H24C 109.5
H24B C24 H24C 109.5
C23 C25 H25A 109.5
C23 C25 H25B 109.5
H25A C25 H25B 109.5
C23 C25 H25C 109.5
H25A C25 H25C 109.5
H25B C25 H25C 109.5
C23 C26 H26A 109.5
C23 C26 H26B 109.5
H26A C26 H26B 109.5
C23 C26 H26C 109.5
H26A C26 H26C 109.5
H26B C26 H26C 109.5

loop_
_geom_bond_atom_site_label_1
_geom_bond_atom_site_label_2
_geom_bond_distance
N1 C4 1.317(5)
N1 C3 1.368(5)
N2 C5 1.302(5)
N2 C4 1.372(5)
N3 C5 1.377(5)
N3 C6 1.413(5)
N3 C17 1.482(5)
N4 C12 1.379(5)
N4 C11 1.411(5)
N4 C22 1.488(5)
N5 C12 1.296(5)
N5 C13 1.373(5)
N6 C13 1.314(5)
N6 C14 1.373(5)
C1 C2 1.372(6)
C1 C16 1.408(6)
C1 H1A 0.9500
C2 C3 1.409(6)
C2 H2A 0.9500
C3 C14 1.427(5)
C4 C13 1.438(5)
C5 C12 1.472(5)
C6 C7 1.393(5)
C6 C11 1.400(5)
C7 C8 1.384(6)
C7 H7A 0.9500
C8 C9 1.374(6)
C8 H8A 0.9500
C9 C10 1.378(6)
C9 H9A 0.9500
C10 C11 1.395(5)
C10 H10A 0.9500
C14 C15 1.406(6)
C15 C16 1.354(6)
C15 H15A 0.9500
C16 H16A 0.9500
C17 C18 1.535(5)
C17 H17A 0.9900
C17 H17B 0.9900
C18 C19 1.521(6)
C18 C21 1.531(5)
C18 C20 1.535(6)
C19 H19A 0.9800
C19 H19B 0.9800
C19 H19C 0.9800
C20 H20A 0.9800
C20 H20B 0.9800
C20 H20C 0.9800
C21 H21A 0.9800
C21 H21B 0.9800
C21 H21C 0.9800
C22 C23 1.550(6)
C22 H22A 0.9900
C22 H22B 0.9900
C23 C24 1.507(6)
C23 C26 1.511(6)
C23 C25 1.513(6)
C24 H24A 0.9800
C24 H24B 0.9800
C24 H24C 0.9800
C25 H25A 0.9800
C25 H25B 0.9800
C25 H25C 0.9800
C26 H26A 0.9800
C26 H26B 0.9800
C26 H26C 0.9800
